data_7247843
loop_
_publ_author_name
'Luo, Zheng'
'Hu, Huayou'
'Wang, Chao'
'Yang, Zhen'
'Wang, Yefei'

_publ_section_title
;
 A domino reaction for the synthesis of pyrrolo[2,1-a]isoquinolines from
 2-aryl-pyrrolidines and alkynes promoted by a four-component catalytic
 system under aerobic conditions
;
_journal_issue 50
_journal_name_full 'RSC Advances'
_journal_page_first 35617
_journal_page_last 35620
_journal_paper_doi 10.1039/D3RA07653A
_journal_volume 13
_journal_year 2023
_chemical_formula_moiety 'C26 H23 N O6'
_chemical_formula_sum 'C26 H23 N O6'
_chemical_formula_weight 445.45
_space_group_crystal_system monoclinic
_space_group_IT_number 14
_space_group_name_Hall '-P 2yn'
_space_group_name_H-M_alt 'P 1 21/n 1'
_atom_sites_solution_hydrogens geom
_audit_creation_method SHELXL-2014/7
_audit_update_record
;
2023-10-06 deposited with the CCDC.	2023-12-01 downloaded from the CCDC.
;
_cell_angle_alpha 90
_cell_angle_beta 96.105(2)
_cell_angle_gamma 90
_cell_formula_units_Z 4
_cell_length_a 11.3722(4)
_cell_length_b 10.3911(4)
_cell_length_c 18.8309(8)
_cell_measurement_reflns_used 3927
_cell_measurement_temperature 173(2)
_cell_measurement_theta_max 25.33
_cell_measurement_theta_min 2.66
_cell_volume 2212.62(15)
_computing_structure_refinement 'SHELXL-2014/7 (Sheldrick, 2014)'
_diffrn_ambient_temperature 173(2)
_diffrn_measured_fraction_theta_full 0.997
_diffrn_measured_fraction_theta_max 0.997
_diffrn_measurement_device_type 'PHOTON 100 CMOS detector'
_diffrn_measurement_method 'omega scan'
_diffrn_radiation_type MoK\a
_diffrn_radiation_wavelength 0.71073
_diffrn_reflns_av_R_equivalents 0.0414
_diffrn_reflns_av_unetI/netI 0.0398
_diffrn_reflns_Laue_measured_fraction_full 0.997
_diffrn_reflns_Laue_measured_fraction_max 0.997
_diffrn_reflns_limit_h_max 13
_diffrn_reflns_limit_h_min -11
_diffrn_reflns_limit_k_max 12
_diffrn_reflns_limit_k_min -12
_diffrn_reflns_limit_l_max 22
_diffrn_reflns_limit_l_min -22
_diffrn_reflns_number 12879
_diffrn_reflns_point_group_measured_fraction_full 0.997
_diffrn_reflns_point_group_measured_fraction_max 0.997
_diffrn_reflns_theta_full 25.242
_diffrn_reflns_theta_max 25.357
_diffrn_reflns_theta_min 2.802
_diffrn_source 'fine-focus sealed tube'
_exptl_absorpt_coefficient_mu 0.095
_exptl_absorpt_correction_T_max 0.7452
_exptl_absorpt_correction_T_min 0.6375
_exptl_absorpt_correction_type multi-scan
_exptl_absorpt_process_details 'SADABS (Bruker, 2014)'
_exptl_crystal_density_diffrn 1.337
_exptl_crystal_description block
_exptl_crystal_F_000 936
_exptl_crystal_size_max 0.440
_exptl_crystal_size_mid 0.360
_exptl_crystal_size_min 0.290
_refine_diff_density_max 0.228
_refine_diff_density_min -0.230
_refine_diff_density_rms 0.049
_refine_ls_extinction_method none
_refine_ls_goodness_of_fit_ref 1.054
_refine_ls_hydrogen_treatment constr
_refine_ls_matrix_type full
_refine_ls_number_parameters 302
_refine_ls_number_reflns 4045
_refine_ls_number_restraints 0
_refine_ls_restrained_S_all 1.054
_refine_ls_R_factor_all 0.0701
_refine_ls_R_factor_gt 0.0441
_refine_ls_shift/su_max 0.001
_refine_ls_shift/su_mean 0.000
_refine_ls_structure_factor_coef Fsqd
_refine_ls_weighting_details 'w=1/[\s^2^(Fo^2^)+(0.0504P)^2^+1.1565P] where P=(Fo^2^+2Fc^2^)/3'
_refine_ls_weighting_scheme calc
_refine_ls_wR_factor_gt 0.1014
_refine_ls_wR_factor_ref 0.1213
_reflns_Friedel_coverage 0.000
_reflns_number_gt 3034
_reflns_number_total 4045
_reflns_threshold_expression 'I > 2\s(I)'
_cod_data_source_file d3ra07653a2.cif
_cod_data_source_block 1_CCDC1
_cod_original_sg_symbol_H-M 'P 21/n'
_cod_database_code 7247843
_shelx_shelxl_version_number 2014/7
_shelx_space_group_comment
;
The symmetry employed for this shelxl refinement is uniquely defined
by the following loop, which should always be used as a source of
symmetry information in preference to the above space-group names.
They are only intended as comments.
;
_shelx_estimated_absorpt_t_min 0.959
_shelx_estimated_absorpt_t_max 0.973

loop_
_space_group_symop_operation_xyz
'x, y, z'
'-x+1/2, y+1/2, -z+1/2'
'-x, -y, -z'
'x-1/2, -y-1/2, z-1/2'

loop_
_atom_site_label
_atom_site_type_symbol
_atom_site_fract_x
_atom_site_fract_y
_atom_site_fract_z
_atom_site_U_iso_or_equiv
_atom_site_adp_type
_atom_site_occupancy
_atom_site_site_symmetry_order
_atom_site_calc_flag
_atom_site_refinement_flags_posn
_atom_site_refinement_flags_adp
_atom_site_refinement_flags_occupancy
_atom_site_disorder_assembly
_atom_site_disorder_group
C1 C 0.21876(16) 0.55662(18) 1.03514(10) 0.0226(4) Uani 1 1 d . . . . .
C2 C 0.26528(17) 0.45888(18) 1.07918(10) 0.0231(4) Uani 1 1 d . . . . .
C3 C 0.34250(16) 0.38453(18) 1.04131(10) 0.0222(4) Uani 1 1 d . . . . .
C4 C 0.34263(16) 0.43874(18) 0.97434(10) 0.0212(4) Uani 1 1 d . . . . .
C5 C 0.40280(16) 0.40693(18) 0.91295(10) 0.0221(4) Uani 1 1 d . . . . .
C6 C 0.49458(17) 0.31615(19) 0.91718(11) 0.0269(4) Uani 1 1 d . . . . .
H6 H 0.5173 0.2731 0.9610 0.032 Uiso 1 1 calc R U . . .
C7 C 0.55195(17) 0.2891(2) 0.85811(11) 0.0293(5) Uani 1 1 d . . . . .
H7 H 0.6144 0.2279 0.8615 0.035 Uiso 1 1 calc R U . . .
C8 C 0.51903(18) 0.3510(2) 0.79358(12) 0.0318(5) Uani 1 1 d . . . . .
H8 H 0.5582 0.3311 0.7528 0.038 Uiso 1 1 calc R U . . .
C9 C 0.43015(18) 0.4405(2) 0.78874(11) 0.0294(5) Uani 1 1 d . . . . .
H9 H 0.4083 0.4820 0.7443 0.035 Uiso 1 1 calc R U . . .
C10 C 0.37043(17) 0.47252(19) 0.84827(10) 0.0244(4) Uani 1 1 d . . . . .
C11 C 0.28242(17) 0.57439(19) 0.84562(10) 0.0254(4) Uani 1 1 d . . . . .
C12 C 0.23520(17) 0.61172(18) 0.90551(10) 0.0235(4) Uani 1 1 d . . . . .
C13 C 0.13762(17) 0.65947(19) 1.05658(10) 0.0230(4) Uani 1 1 d . . . . .
C14 C -0.05561(19) 0.6958(2) 1.08701(14) 0.0386(6) Uani 1 1 d . . . . .
H14A H -0.0186 0.7403 1.1295 0.058 Uiso 1 1 calc R U . . .
H14B H -0.1235 0.6459 1.0996 0.058 Uiso 1 1 calc R U . . .
H14C H -0.0824 0.7593 1.0503 0.058 Uiso 1 1 calc R U . . .
C15 C 0.24650(17) 0.44855(19) 1.15504(10) 0.0258(4) Uani 1 1 d . . . . .
C16 C 0.3032(2) 0.3351(2) 1.26192(12) 0.0453(6) Uani 1 1 d . . . . .
H16A H 0.3566 0.3987 1.2865 0.068 Uiso 1 1 calc R U . . .
H16B H 0.3290 0.2483 1.2768 0.068 Uiso 1 1 calc R U . . .
H16C H 0.2226 0.3496 1.2741 0.068 Uiso 1 1 calc R U . . .
C17 C 0.40303(17) 0.26373(19) 1.06782(11) 0.0255(4) Uani 1 1 d . . . . .
C18 C 0.3722(3) 0.0427(2) 1.08901(17) 0.0594(8) Uani 1 1 d . . . . .
H18A H 0.4433 0.0191 1.0668 0.089 Uiso 1 1 calc R U . . .
H18B H 0.3118 -0.0239 1.0789 0.089 Uiso 1 1 calc R U . . .
H18C H 0.3920 0.0505 1.1408 0.089 Uiso 1 1 calc R U . . .
C19 C 0.2440(2) 0.6397(2) 0.77517(11) 0.0387(6) Uani 1 1 d . . . . .
H19A H 0.3144 0.6578 0.7501 0.046 Uiso 1 1 calc R U . . .
H19B H 0.2058 0.7229 0.7843 0.046 Uiso 1 1 calc R U . . .
C20 C 0.1575(3) 0.5562(3) 0.72768(14) 0.0604(8) Uani 1 1 d . . . . .
H20A H 0.1938 0.4724 0.7203 0.091 Uiso 1 1 calc R U . . .
H20B H 0.1381 0.5987 0.6815 0.091 Uiso 1 1 calc R U . . .
H20C H 0.0851 0.5438 0.7508 0.091 Uiso 1 1 calc R U . . .
C21 C 0.15585(17) 0.72496(18) 0.90826(10) 0.0234(4) Uani 1 1 d . . . . .
C22 C 0.20551(18) 0.84725(19) 0.91638(11) 0.0288(5) Uani 1 1 d . . . . .
H22 H 0.2890 0.8571 0.9201 0.035 Uiso 1 1 calc R U . . .
C23 C 0.1342(2) 0.9544(2) 0.91910(12) 0.0333(5) Uani 1 1 d . . . . .
H23 H 0.1687 1.0375 0.9250 0.040 Uiso 1 1 calc R U . . .
C24 C 0.01200(19) 0.9409(2) 0.91319(11) 0.0326(5) Uani 1 1 d . . . . .
H24 H -0.0371 1.0145 0.9153 0.039 Uiso 1 1 calc R U . . .
C25 C -0.03773(19) 0.8198(2) 0.90416(12) 0.0332(5) Uani 1 1 d . . . . .
H25 H -0.1213 0.8104 0.8995 0.040 Uiso 1 1 calc R U . . .
C26 C 0.03352(17) 0.7120(2) 0.90189(11) 0.0280(5) Uani 1 1 d . . . . .
H26 H -0.0013 0.6291 0.8960 0.034 Uiso 1 1 calc R U . . .
N1 N 0.26523(13) 0.54446(14) 0.97047(8) 0.0210(4) Uani 1 1 d . . . . .
O1 O 0.02956(11) 0.61021(13) 1.05984(8) 0.0285(3) Uani 1 1 d . . . . .
O2 O 0.16637(12) 0.76823(13) 1.07228(7) 0.0282(3) Uani 1 1 d . . . . .
O3 O 0.30519(14) 0.34789(14) 1.18560(8) 0.0353(4) Uani 1 1 d . . . . .
O4 O 0.18797(14) 0.52192(15) 1.18637(8) 0.0371(4) Uani 1 1 d . . . . .
O5 O 0.32715(13) 0.16493(13) 1.06022(9) 0.0380(4) Uani 1 1 d . . . . .
O6 O 0.50448(13) 0.25235(15) 1.09104(9) 0.0437(4) Uani 1 1 d . . . . .

loop_
_atom_site_aniso_label
_atom_site_aniso_U_11
_atom_site_aniso_U_22
_atom_site_aniso_U_33
_atom_site_aniso_U_23
_atom_site_aniso_U_13
_atom_site_aniso_U_12
C1 0.0223(10) 0.0207(10) 0.0248(10) -0.0021(8) 0.0015(8) -0.0012(8)
C2 0.0228(10) 0.0204(10) 0.0260(10) -0.0003(8) 0.0021(8) -0.0011(8)
C3 0.0206(9) 0.0190(10) 0.0262(10) 0.0001(8) -0.0010(8) -0.0008(8)
C4 0.0182(9) 0.0171(9) 0.0278(10) -0.0021(8) 0.0004(7) 0.0015(8)
C5 0.0201(9) 0.0186(9) 0.0272(10) -0.0017(8) 0.0011(8) -0.0019(8)
C6 0.0254(10) 0.0240(10) 0.0312(11) -0.0014(8) 0.0020(8) 0.0020(9)
C7 0.0239(10) 0.0258(11) 0.0384(12) -0.0042(9) 0.0046(9) 0.0049(9)
C8 0.0292(11) 0.0330(12) 0.0344(12) -0.0060(9) 0.0089(9) -0.0001(10)
C9 0.0309(11) 0.0309(11) 0.0264(11) 0.0000(9) 0.0030(8) 0.0020(9)
C10 0.0232(10) 0.0222(10) 0.0274(10) -0.0024(8) 0.0010(8) -0.0010(8)
C11 0.0243(10) 0.0245(10) 0.0271(11) 0.0001(8) 0.0016(8) 0.0019(9)
C12 0.0232(10) 0.0186(10) 0.0279(10) 0.0010(8) -0.0014(8) -0.0005(8)
C13 0.0238(10) 0.0218(10) 0.0231(10) 0.0004(8) 0.0007(8) 0.0009(8)
C14 0.0264(11) 0.0324(12) 0.0582(15) -0.0084(11) 0.0105(10) 0.0048(10)
C15 0.0254(10) 0.0238(10) 0.0279(10) 0.0002(9) 0.0012(8) -0.0026(9)
C16 0.0628(16) 0.0477(15) 0.0254(12) 0.0093(11) 0.0044(11) -0.0002(13)
C17 0.0239(10) 0.0238(10) 0.0289(10) 0.0024(8) 0.0038(8) 0.0008(9)
C18 0.0574(17) 0.0220(12) 0.096(2) 0.0188(13) -0.0042(15) 0.0042(12)
C19 0.0463(13) 0.0401(13) 0.0298(12) 0.0063(10) 0.0047(10) 0.0179(11)
C20 0.0701(19) 0.0698(19) 0.0367(14) -0.0099(13) -0.0147(13) 0.0311(16)
C21 0.0262(10) 0.0208(10) 0.0227(10) 0.0020(8) 0.0002(8) 0.0045(8)
C22 0.0276(11) 0.0254(11) 0.0334(11) 0.0030(9) 0.0038(9) 0.0016(9)
C23 0.0404(13) 0.0199(10) 0.0395(12) 0.0016(9) 0.0039(10) 0.0017(10)
C24 0.0374(12) 0.0274(11) 0.0329(11) 0.0023(9) 0.0030(9) 0.0132(10)
C25 0.0259(11) 0.0366(13) 0.0366(12) 0.0025(10) 0.0008(9) 0.0074(10)
C26 0.0272(10) 0.0249(10) 0.0313(11) 0.0007(9) -0.0007(8) 0.0006(9)
N1 0.0215(8) 0.0180(8) 0.0232(8) 0.0008(6) 0.0015(6) 0.0017(7)
O1 0.0228(7) 0.0218(7) 0.0412(8) -0.0050(6) 0.0050(6) 0.0007(6)
O2 0.0303(8) 0.0214(7) 0.0329(8) -0.0037(6) 0.0031(6) -0.0002(6)
O3 0.0477(9) 0.0317(8) 0.0266(8) 0.0080(6) 0.0043(7) 0.0077(7)
O4 0.0421(9) 0.0371(9) 0.0330(8) -0.0006(7) 0.0086(7) 0.0079(7)
O5 0.0327(8) 0.0199(8) 0.0594(10) 0.0071(7) -0.0044(7) 0.0003(7)
O6 0.0259(8) 0.0368(9) 0.0653(12) 0.0135(8) -0.0098(7) 0.0020(7)

loop_
_atom_type_symbol
_atom_type_description
_atom_type_scat_dispersion_real
_atom_type_scat_dispersion_imag
_atom_type_scat_source
C C 0.0033 0.0016 'International Tables Vol C Tables 4.2.6.8 and 6.1.1.4'
H H 0.0000 0.0000 'International Tables Vol C Tables 4.2.6.8 and 6.1.1.4'
N N 0.0061 0.0033 'International Tables Vol C Tables 4.2.6.8 and 6.1.1.4'
O O 0.0106 0.0060 'International Tables Vol C Tables 4.2.6.8 and 6.1.1.4'

loop_
_geom_angle_atom_site_label_1
_geom_angle_atom_site_label_2
_geom_angle_atom_site_label_3
_geom_angle
_geom_angle_site_symmetry_1
_geom_angle_site_symmetry_3
_geom_angle_publ_flag
C2 C1 N1 107.67(16) . . ?
C2 C1 C13 124.87(17) . . ?
N1 C1 C13 127.39(16) . . ?
C1 C2 C3 108.49(17) . . ?
C1 C2 C15 123.45(17) . . ?
C3 C2 C15 127.63(17) . . ?
C4 C3 C2 107.33(16) . . ?
C4 C3 C17 127.11(18) . . ?
C2 C3 C17 125.36(17) . . ?
C3 C4 N1 107.74(16) . . ?
C3 C4 C5 133.21(18) . . ?
N1 C4 C5 119.05(16) . . ?
C6 C5 C10 119.90(18) . . ?
C6 C5 C4 121.46(18) . . ?
C10 C5 C4 118.60(17) . . ?
C7 C6 C5 120.32(19) . . ?
C7 C6 H6 119.8 . . ?
C5 C6 H6 119.8 . . ?
C6 C7 C8 120.34(19) . . ?
C6 C7 H7 119.8 . . ?
C8 C7 H7 119.8 . . ?
C9 C8 C7 120.02(19) . . ?
C9 C8 H8 120.0 . . ?
C7 C8 H8 120.0 . . ?
C8 C9 C10 121.43(19) . . ?
C8 C9 H9 119.3 . . ?
C10 C9 H9 119.3 . . ?
C5 C10 C9 117.96(18) . . ?
C5 C10 C11 119.82(17) . . ?
C9 C10 C11 122.14(18) . . ?
C12 C11 C10 120.77(18) . . ?
C12 C11 C19 119.85(18) . . ?
C10 C11 C19 119.38(17) . . ?
C11 C12 N1 119.72(17) . . ?
C11 C12 C21 123.41(18) . . ?
N1 C12 C21 116.82(16) . . ?
O2 C13 O1 125.03(18) . . ?
O2 C13 C1 125.29(17) . . ?
O1 C13 C1 109.57(16) . . ?
O1 C14 H14A 109.5 . . ?
O1 C14 H14B 109.5 . . ?
H14A C14 H14B 109.5 . . ?
O1 C14 H14C 109.5 . . ?
H14A C14 H14C 109.5 . . ?
H14B C14 H14C 109.5 . . ?
O4 C15 O3 124.03(19) . . ?
O4 C15 C2 125.00(18) . . ?
O3 C15 C2 110.96(17) . . ?
O3 C16 H16A 109.5 . . ?
O3 C16 H16B 109.5 . . ?
H16A C16 H16B 109.5 . . ?
O3 C16 H16C 109.5 . . ?
H16A C16 H16C 109.5 . . ?
H16B C16 H16C 109.5 . . ?
O6 C17 O5 123.31(18) . . ?
O6 C17 C3 126.77(18) . . ?
O5 C17 C3 109.89(16) . . ?
O5 C18 H18A 109.5 . . ?
O5 C18 H18B 109.5 . . ?
H18A C18 H18B 109.5 . . ?
O5 C18 H18C 109.5 . . ?
H18A C18 H18C 109.5 . . ?
H18B C18 H18C 109.5 . . ?
C11 C19 C20 111.5(2) . . ?
C11 C19 H19A 109.3 . . ?
C20 C19 H19A 109.3 . . ?
C11 C19 H19B 109.3 . . ?
C20 C19 H19B 109.3 . . ?
H19A C19 H19B 108.0 . . ?
C19 C20 H20A 109.5 . . ?
C19 C20 H20B 109.5 . . ?
H20A C20 H20B 109.5 . . ?
C19 C20 H20C 109.5 . . ?
H20A C20 H20C 109.5 . . ?
H20B C20 H20C 109.5 . . ?
C26 C21 C22 119.24(18) . . ?
C26 C21 C12 121.72(17) . . ?
C22 C21 C12 119.03(17) . . ?
C23 C22 C21 120.44(19) . . ?
C23 C22 H22 119.8 . . ?
C21 C22 H22 119.8 . . ?
C22 C23 C24 120.1(2) . . ?
C22 C23 H23 120.0 . . ?
C24 C23 H23 120.0 . . ?
C25 C24 C23 119.63(19) . . ?
C25 C24 H24 120.2 . . ?
C23 C24 H24 120.2 . . ?
C24 C25 C26 120.44(19) . . ?
C24 C25 H25 119.8 . . ?
C26 C25 H25 119.8 . . ?
C25 C26 C21 120.14(19) . . ?
C25 C26 H26 119.9 . . ?
C21 C26 H26 119.9 . . ?
C1 N1 C4 108.76(15) . . ?
C1 N1 C12 129.37(16) . . ?
C4 N1 C12 121.47(16) . . ?
C13 O1 C14 115.66(16) . . ?
C15 O3 C16 116.08(17) . . ?
C17 O5 C18 115.64(17) . . ?

loop_
_geom_bond_atom_site_label_1
_geom_bond_atom_site_label_2
_geom_bond_distance
_geom_bond_site_symmetry_2
_geom_bond_publ_flag
C1 C2 1.380(3) . ?
C1 N1 1.384(2) . ?
C1 C13 1.495(3) . ?
C2 C3 1.418(3) . ?
C2 C15 1.471(3) . ?
C3 C4 1.381(3) . ?
C3 C17 1.492(3) . ?
C4 N1 1.405(2) . ?
C4 C5 1.443(3) . ?
C5 C6 1.403(3) . ?
C5 C10 1.410(3) . ?
C6 C7 1.377(3) . ?
C6 H6 0.9500 . ?
C7 C8 1.390(3) . ?
C7 H7 0.9500 . ?
C8 C9 1.370(3) . ?
C8 H8 0.9500 . ?
C9 C10 1.411(3) . ?
C9 H9 0.9500 . ?
C10 C11 1.454(3) . ?
C11 C12 1.356(3) . ?
C11 C19 1.513(3) . ?
C12 N1 1.419(2) . ?
C12 C21 1.487(3) . ?
C13 O2 1.205(2) . ?
C13 O1 1.339(2) . ?
C14 O1 1.448(2) . ?
C14 H14A 0.9800 . ?
C14 H14B 0.9800 . ?
C14 H14C 0.9800 . ?
C15 O4 1.207(2) . ?
C15 O3 1.338(2) . ?
C16 O3 1.446(3) . ?
C16 H16A 0.9800 . ?
C16 H16B 0.9800 . ?
C16 H16C 0.9800 . ?
C17 O6 1.195(2) . ?
C17 O5 1.339(2) . ?
C18 O5 1.453(3) . ?
C18 H18A 0.9800 . ?
C18 H18B 0.9800 . ?
C18 H18C 0.9800 . ?
C19 C20 1.527(4) . ?
C19 H19A 0.9900 . ?
C19 H19B 0.9900 . ?
C20 H20A 0.9800 . ?
C20 H20B 0.9800 . ?
C20 H20C 0.9800 . ?
C21 C26 1.390(3) . ?
C21 C22 1.392(3) . ?
C22 C23 1.382(3) . ?
C22 H22 0.9500 . ?
C23 C24 1.389(3) . ?
C23 H23 0.9500 . ?
C24 C25 1.383(3) . ?
C24 H24 0.9500 . ?
C25 C26 1.386(3) . ?
C25 H25 0.9500 . ?
C26 H26 0.9500 . ?
